data_7030693
loop_
_publ_author_name
'Silva, Telma F. S.'
'Mishra, Gopal S.'
'Guedes da Silva, M. F\'atima'
'Wanke, Riccardo'
'Martins, Lu\'isa M. D. R. S.'
'Pombeiro, Armando J. L.'

_publ_section_title
;
 CuII complexes bearing the 2,2,2-tris(1-pyrazolyl)ethanol or
 2,2,2-tris(1-pyrazolyl)ethyl methanesulfonate scorpionates. X-Ray
 structural characterization and application in the mild catalytic
 peroxidative oxidation of cyclohexane
;
_journal_coden_ASTM DTARAF
_journal_issue 42
_journal_name_full 'Dalton Transactions'
_journal_page_first 9207
_journal_page_last 9215
_journal_paper_doi 10.1039/b911990f
_journal_year 2009
_chemical_formula_moiety 'C12 H14 N6 O3 S'
_chemical_formula_sum 'C12 H14 N6 O3 S'
_chemical_formula_weight 322.35
_space_group_IT_number 14
_symmetry_cell_setting monoclinic
_symmetry_space_group_name_Hall '-P 2yn'
_symmetry_space_group_name_H-M 'P 1 21/n 1'
_atom_sites_solution_hydrogens geom
_atom_sites_solution_primary direct
_atom_sites_solution_secondary difmap
_audit_creation_method SHELXL-97
_cell_angle_alpha 90.00
_cell_angle_beta 103.719(12)
_cell_angle_gamma 90.00
_cell_formula_units_Z 4
_cell_length_a 7.7397(16)
_cell_length_b 12.757(3)
_cell_length_c 14.957(3)
_cell_measurement_reflns_used 9527
_cell_measurement_temperature 150(2)
_cell_measurement_theta_max 29.34
_cell_measurement_theta_min 2.74
_cell_volume 1434.7(5)
_computing_cell_refinement 'Bruker SMART'
_computing_data_collection 'Bruker SMART'
_computing_data_reduction 'Bruker SAINT'
_computing_molecular_graphics 'Ortep-3 for Windows (Farrugia, 1997)'
_computing_publication_material 'WinGX publication routines (Farrugia, 1999)'
_computing_structure_refinement 'SHELXL-97 (Sheldrick, 2008)'
_computing_structure_solution 'SIR97 (Giacovazzo et al, 1997)'
_diffrn_ambient_temperature 150(2)
_diffrn_measured_fraction_theta_full 0.999
_diffrn_measured_fraction_theta_max 0.999
_diffrn_radiation_monochromator graphite
_diffrn_radiation_source 'fine-focus sealed tube'
_diffrn_radiation_type MoK\a
_diffrn_radiation_wavelength 0.71073
_diffrn_reflns_av_R_equivalents 0.0503
_diffrn_reflns_av_sigmaI/netI 0.0278
_diffrn_reflns_limit_h_max 10
_diffrn_reflns_limit_h_min -10
_diffrn_reflns_limit_k_max 17
_diffrn_reflns_limit_k_min -17
_diffrn_reflns_limit_l_max 20
_diffrn_reflns_limit_l_min -20
_diffrn_reflns_number 35129
_diffrn_reflns_theta_full 29.34
_diffrn_reflns_theta_max 29.34
_diffrn_reflns_theta_min 2.74
_exptl_absorpt_coefficient_mu 0.249
_exptl_absorpt_correction_T_max 0.9976
_exptl_absorpt_correction_T_min 0.9655
_exptl_absorpt_correction_type multi-scan
_exptl_absorpt_process_details sadabs
_exptl_crystal_colour colourless
_exptl_crystal_density_diffrn 1.492
_exptl_crystal_density_method 'not measured'
_exptl_crystal_description prism
_exptl_crystal_F_000 672
_exptl_crystal_size_max 0.10
_exptl_crystal_size_mid 0.08
_exptl_crystal_size_min 0.05
_refine_diff_density_max 0.365
_refine_diff_density_min -0.384
_refine_diff_density_rms 0.065
_refine_ls_extinction_method none
_refine_ls_goodness_of_fit_ref 1.022
_refine_ls_hydrogen_treatment mixed
_refine_ls_matrix_type full
_refine_ls_number_parameters 241
_refine_ls_number_reflns 3941
_refine_ls_number_restraints 0
_refine_ls_restrained_S_all 1.022
_refine_ls_R_factor_all 0.0469
_refine_ls_R_factor_gt 0.0346
_refine_ls_shift/su_max 0.001
_refine_ls_shift/su_mean 0.000
_refine_ls_structure_factor_coef Fsqd
_refine_ls_weighting_details 'calc w=1/[\s^2^(Fo^2^)+(0.0469P)^2^+0.5257P] where P=(Fo^2^+2Fc^2^)/3'
_refine_ls_weighting_scheme calc
_refine_ls_wR_factor_gt 0.0872
_refine_ls_wR_factor_ref 0.0944
_reflns_number_gt 3220
_reflns_number_total 3941
_reflns_threshold_expression >2sigma(I)
_cod_duplicate_entry 7002621
_cod_data_source_file b911990f.txt
_cod_data_source_block compound2
_cod_depositor_comments
;
The following automatic conversions were performed:

'_symmetry_cell_setting' value 'Monoclinic' changed to 'monoclinic'
according to
/usr/data/users/saulius/automatic-downloads/retrospective/RSC/lib/dictionaries/cif_core.dic
dictionary named 'cif_core.dic' version 2.4.2 from 2011-04-26.

Automatic conversion script
Id: cif_fix_values 2281 2013-09-26 08:29:07Z andrius 
;
_cod_original_sg_symbol_H-M 'P 21/n'
_cod_database_code 7030693

loop_
_symmetry_equiv_pos_as_xyz
'x, y, z'
'-x+1/2, y+1/2, -z+1/2'
'-x, -y, -z'
'x-1/2, -y-1/2, z-1/2'

loop_
_atom_site_label
_atom_site_type_symbol
_atom_site_fract_x
_atom_site_fract_y
_atom_site_fract_z
_atom_site_U_iso_or_equiv
_atom_site_adp_type
_atom_site_occupancy
_atom_site_symmetry_multiplicity
_atom_site_calc_flag
C1 C 0.22460(16) 0.96617(10) 0.26954(8) 0.0175(2) Uani 1 1 d
C2 C 0.10913(16) 1.01269(10) 0.18030(9) 0.0180(2) Uani 1 1 d
C3 C -0.33449(18) 1.01017(13) 0.14872(11) 0.0267(3) Uani 1 1 d
C13 C 0.38130(19) 1.07276(12) 0.40885(9) 0.0262(3) Uani 1 1 d
C12 C 0.5041(2) 1.15121(12) 0.42073(11) 0.0310(3) Uani 1 1 d
C11 C 0.52633(18) 1.17181(11) 0.33253(11) 0.0287(3) Uani 1 1 d
C16 C 0.32822(17) 0.82587(10) 0.17378(10) 0.0216(3) Uani 1 1 d
C15 C 0.46660(18) 0.75628(11) 0.19304(11) 0.0273(3) Uani 1 1 d
C14 C 0.55429(18) 0.77636(11) 0.28459(11) 0.0300(3) Uani 1 1 d
C19 C 0.11902(19) 0.83355(11) 0.37206(10) 0.0266(3) Uani 1 1 d
C18 C -0.0122(2) 0.83725(13) 0.41833(10) 0.0333(3) Uani 1 1 d
C17 C -0.0921(2) 0.93558(13) 0.39796(10) 0.0307(3) Uani 1 1 d
N13 N 0.33458(14) 1.05106(9) 0.31770(7) 0.0191(2) Uani 1 1 d
N11 N 0.42451(15) 1.11110(9) 0.26906(8) 0.0247(2) Uani 1 1 d
N16 N 0.33949(14) 0.88278(8) 0.25162(7) 0.0200(2) Uani 1 1 d
N14 N 0.47876(16) 0.85298(10) 0.32141(9) 0.0281(3) Uani 1 1 d
N19 N 0.11355(14) 0.92673(9) 0.32745(7) 0.0210(2) Uani 1 1 d
N17 N -0.01706(16) 0.99108(10) 0.34271(8) 0.0259(3) Uani 1 1 d
O1 O -0.02409(11) 0.93555(7) 0.13941(6) 0.02022(19) Uani 1 1 d
O2 O -0.27556(14) 0.89193(10) 0.01750(8) 0.0397(3) Uani 1 1 d
O3 O -0.16165(14) 1.07290(9) 0.03048(7) 0.0324(3) Uani 1 1 d
S1 S -0.20190(4) 0.97904(3) 0.07315(2) 0.02247(10) Uani 1 1 d
H2A H 0.178(2) 1.0289(13) 0.1378(12) 0.027 Uiso 1 1 d
H2B H 0.054(2) 1.0752(13) 0.1964(12) 0.027 Uiso 1 1 d
H3A H -0.267(2) 1.0598(13) 0.1938(12) 0.027 Uiso 1 1 d
H3B H -0.442(2) 1.0430(13) 0.1122(12) 0.027 Uiso 1 1 d
H3C H -0.358(2) 0.9468(13) 0.1768(12) 0.027 Uiso 1 1 d
H13 H 0.333(2) 1.0362(13) 0.4494(12) 0.027 Uiso 1 1 d
H12 H 0.553(2) 1.1834(13) 0.4742(12) 0.027 Uiso 1 1 d
H11 H 0.601(2) 1.2204(13) 0.3148(11) 0.027 Uiso 1 1 d
H16 H 0.238(2) 0.8372(13) 0.1213(11) 0.027 Uiso 1 1 d
H15 H 0.494(2) 0.7047(14) 0.1550(11) 0.027 Uiso 1 1 d
H14 H 0.655(2) 0.7445(13) 0.3212(11) 0.027 Uiso 1 1 d
H19 H 0.198(2) 0.7819(13) 0.3678(11) 0.027 Uiso 1 1 d
H18 H -0.038(2) 0.7863(13) 0.4555(12) 0.027 Uiso 1 1 d
H17 H -0.196(2) 0.9643(13) 0.4144(12) 0.027 Uiso 1 1 d

loop_
_atom_site_aniso_label
_atom_site_aniso_U_11
_atom_site_aniso_U_22
_atom_site_aniso_U_33
_atom_site_aniso_U_23
_atom_site_aniso_U_13
_atom_site_aniso_U_12
C1 0.0170(5) 0.0173(6) 0.0178(6) 0.0005(4) 0.0035(4) 0.0000(4)
C2 0.0167(5) 0.0180(6) 0.0184(6) 0.0007(5) 0.0022(4) 0.0001(4)
C3 0.0192(6) 0.0326(8) 0.0302(7) 0.0005(6) 0.0099(5) 0.0002(5)
C13 0.0289(7) 0.0283(7) 0.0185(6) 0.0011(5) -0.0003(5) 0.0017(5)
C12 0.0283(7) 0.0294(8) 0.0289(7) -0.0058(6) -0.0061(6) 0.0004(6)
C11 0.0209(6) 0.0240(7) 0.0405(8) -0.0052(6) 0.0060(6) -0.0038(5)
C16 0.0205(6) 0.0198(6) 0.0252(6) -0.0009(5) 0.0070(5) -0.0018(5)
C15 0.0238(6) 0.0191(6) 0.0409(8) -0.0022(6) 0.0115(6) 0.0007(5)
C14 0.0207(6) 0.0199(7) 0.0461(9) 0.0024(6) 0.0012(6) 0.0033(5)
C19 0.0293(7) 0.0240(7) 0.0234(6) 0.0039(5) 0.0000(5) -0.0064(5)
C18 0.0374(8) 0.0389(9) 0.0235(7) 0.0049(6) 0.0071(6) -0.0148(7)
C17 0.0280(7) 0.0428(9) 0.0237(7) -0.0038(6) 0.0108(6) -0.0094(6)
N13 0.0180(5) 0.0200(5) 0.0188(5) -0.0007(4) 0.0034(4) -0.0010(4)
N11 0.0237(5) 0.0236(6) 0.0295(6) -0.0014(5) 0.0117(5) -0.0044(4)
N16 0.0179(5) 0.0185(5) 0.0222(5) 0.0006(4) 0.0023(4) 0.0025(4)
N14 0.0229(5) 0.0249(6) 0.0312(6) 0.0013(5) -0.0043(5) 0.0051(5)
N19 0.0210(5) 0.0226(6) 0.0197(5) 0.0022(4) 0.0056(4) -0.0009(4)
N17 0.0238(5) 0.0308(6) 0.0255(6) -0.0006(5) 0.0108(5) 0.0007(5)
O1 0.0161(4) 0.0211(5) 0.0215(4) -0.0014(4) 0.0005(3) 0.0003(3)
O2 0.0282(5) 0.0464(7) 0.0376(6) -0.0186(5) -0.0062(5) 0.0015(5)
O3 0.0273(5) 0.0439(7) 0.0259(5) 0.0138(5) 0.0058(4) 0.0065(4)
S1 0.01686(15) 0.03032(19) 0.01864(16) -0.00139(13) 0.00104(11) 0.00220(12)

loop_
_atom_type_symbol
_atom_type_description
_atom_type_scat_dispersion_real
_atom_type_scat_dispersion_imag
_atom_type_scat_source
C C 0.0033 0.0016 'International Tables Vol C Tables 4.2.6.8 and 6.1.1.4'
H H 0.0000 0.0000 'International Tables Vol C Tables 4.2.6.8 and 6.1.1.4'
N N 0.0061 0.0033 'International Tables Vol C Tables 4.2.6.8 and 6.1.1.4'
O O 0.0106 0.0060 'International Tables Vol C Tables 4.2.6.8 and 6.1.1.4'
S S 0.1246 0.1234 'International Tables Vol C Tables 4.2.6.8 and 6.1.1.4'

loop_
_geom_angle_atom_site_label_1
_geom_angle_atom_site_label_2
_geom_angle_atom_site_label_3
_geom_angle
N19 C1 N16 109.42(10)
N19 C1 N13 108.81(10)
N16 C1 N13 108.92(10)
N19 C1 C2 110.37(10)
N16 C1 C2 112.19(10)
N13 C1 C2 107.04(10)
O1 C2 C1 108.21(10)
O1 C2 H2A 108.7(10)
C1 C2 H2A 111.5(10)
O1 C2 H2B 110.7(10)
C1 C2 H2B 107.7(10)
H2A C2 H2B 110.0(14)
S1 C3 H3A 107.1(10)
S1 C3 H3B 106.8(10)
H3A C3 H3B 110.6(14)
S1 C3 H3C 107.5(10)
H3A C3 H3C 111.9(14)
H3B C3 H3C 112.6(14)
N13 C13 C12 107.04(13)
N13 C13 H13 120.7(11)
C12 C13 H13 132.2(11)
C13 C12 C11 104.70(13)
C13 C12 H12 125.9(11)
C11 C12 H12 129.3(11)
N11 C11 C12 112.35(13)
N11 C11 H11 119.3(10)
C12 C11 H11 128.3(10)
N16 C16 C15 106.18(12)
N16 C16 H16 121.5(10)
C15 C16 H16 132.3(10)
C16 C15 C14 105.12(13)
C16 C15 H15 127.7(10)
C14 C15 H15 127.1(10)
N14 C14 C15 112.49(13)
N14 C14 H14 117.9(10)
C15 C14 H14 129.6(10)
N19 C19 C18 106.24(14)
N19 C19 H19 122.8(11)
C18 C19 H19 130.9(11)
C19 C18 C17 105.39(13)
C19 C18 H18 126.0(11)
C17 C18 H18 128.6(11)
N17 C17 C18 112.25(14)
N17 C17 H17 118.1(10)
C18 C17 H17 129.5(10)
C13 N13 N11 112.10(11)
C13 N13 C1 129.40(11)
N11 N13 C1 117.91(10)
C11 N11 N13 103.80(11)
C16 N16 N14 112.68(11)
C16 N16 C1 129.27(11)
N14 N16 C1 118.05(11)
C14 N14 N16 103.54(12)
C19 N19 N17 112.50(11)
C19 N19 C1 130.09(12)
N17 N19 C1 117.39(10)
C17 N17 N19 103.61(12)
C2 O1 S1 116.65(8)
O2 S1 O3 119.57(8)
O2 S1 O1 105.00(6)
O3 S1 O1 108.83(6)
O2 S1 C3 109.95(7)
O3 S1 C3 108.89(7)
O1 S1 C3 103.33(6)

loop_
_geom_bond_atom_site_label_1
_geom_bond_atom_site_label_2
_geom_bond_distance
C1 N19 1.4475(16)
C1 N16 1.4516(16)
C1 N13 1.4579(16)
C1 C2 1.5385(17)
C2 O1 1.4514(15)
C2 H2A 0.942(18)
C2 H2B 0.963(17)
C3 S1 1.7432(15)
C3 H3A 0.980(18)
C3 H3B 0.973(18)
C3 H3C 0.949(17)
C13 N13 1.3535(17)
C13 C12 1.362(2)
C13 H13 0.913(17)
C12 C11 1.395(2)
C12 H12 0.900(17)
C11 N11 1.3293(18)
C11 H11 0.927(17)
C16 N16 1.3571(17)
C16 C15 1.3682(19)
C16 H16 0.929(17)
C15 C14 1.400(2)
C15 H15 0.925(17)
C14 N14 1.3240(19)
C14 H14 0.934(17)
C19 N19 1.3588(17)
C19 C18 1.359(2)
C19 H19 0.910(17)
C18 C17 1.400(2)
C18 H18 0.908(17)
C17 N17 1.3229(19)
C17 H17 0.965(17)
N13 N11 1.3567(15)
N16 N14 1.3647(15)
N19 N17 1.3629(16)
O1 S1 1.5928(10)
O2 S1 1.4240(12)
O3 S1 1.4255(12)
